data_7042245
loop_
_publ_author_name
'Funes, Alejandro V.'
'Carrella, Luca'
'Rechkemmer, Yvonne'
'van Slageren, Joris'
'Rentschler, Eva'
'Albor\'es, Pablo'

_publ_section_title
;
 Synthesis, structural characterization and magnetic behaviour of a family
 of [CoLn] butterfly compounds.
;
_journal_issue 10
_journal_name_full 'Dalton transactions (Cambridge, England : 2003)'
_journal_page_first 3400
_journal_page_last 3409
_journal_paper_doi 10.1039/c6dt04713k
_journal_volume 46
_journal_year 2017
_chemical_formula_sum 'C44 H86 Co2 N2 O20 Tb2'
_chemical_formula_weight 1398.84
_chemical_name_systematic
;
 ?
;
_space_group_crystal_system triclinic
_space_group_IT_number 2
_space_group_name_Hall '-P 1'
_space_group_name_H-M_alt 'P -1'
_symmetry_space_group_name_Hall '-P 1'
_symmetry_space_group_name_H-M 'P -1'
_atom_sites_solution_hydrogens geom
_audit_creation_method SHELXL-2014
_audit_update_record
;
2017-02-01 deposited with the CCDC.
2017-02-16 downloaded from the CCDC.
;
_cell_angle_alpha 104.544(11)
_cell_angle_beta 90.934(11)
_cell_angle_gamma 94.486(11)
_cell_formula_units_Z 1
_cell_length_a 10.9445(15)
_cell_length_b 11.2284(15)
_cell_length_c 12.2089(16)
_cell_measurement_reflns_used 5573
_cell_measurement_temperature 298(2)
_cell_measurement_theta_max 29.0571
_cell_measurement_theta_min 3.7139
_cell_volume 1446.8(3)
_computing_cell_refinement
;
CrysAlisPro, Agilent Technologies,
Version 1.171.36.28 (release 01-02-2013 CrysAlis171 .NET)
(compiled Feb  1 2013,16:14:44)
;
_computing_data_collection
;
CrysAlisPro, Agilent Technologies,
Version 1.171.36.28 (release 01-02-2013 CrysAlis171 .NET)
(compiled Feb  1 2013,16:14:44)
;
_computing_data_reduction
;
CrysAlisPro, Agilent Technologies,
Version 1.171.36.28 (release 01-02-2013 CrysAlis171 .NET)
(compiled Feb  1 2013,16:14:44)
;
_computing_molecular_graphics 'ORTEPIII (Burnett & Johnson, 1996)'
_computing_publication_material 'SHELXL-2014/7 (Sheldrick, 2014)'
_computing_structure_refinement 'SHELXL-2014/7 (Sheldrick, 2014)'
_computing_structure_solution 'SIR97 (Altomare et al.,1999)'
_diffrn_ambient_temperature 298(2)
_diffrn_detector_area_resol_mean 16.1158
_diffrn_measured_fraction_theta_full 0.997
_diffrn_measured_fraction_theta_max 0.986
_diffrn_measurement_device_type 'Xcalibur, Eos, Gemini'
_diffrn_measurement_method '\w scans'
_diffrn_radiation_type MoK\a
_diffrn_radiation_wavelength 0.71073
_diffrn_reflns_av_R_equivalents 0.0424
_diffrn_reflns_av_unetI/netI 0.0480
_diffrn_reflns_Laue_measured_fraction_full 0.997
_diffrn_reflns_Laue_measured_fraction_max 0.986
_diffrn_reflns_limit_h_max 13
_diffrn_reflns_limit_h_min -13
_diffrn_reflns_limit_k_max 14
_diffrn_reflns_limit_k_min -14
_diffrn_reflns_limit_l_max 15
_diffrn_reflns_limit_l_min -15
_diffrn_reflns_number 15511
_diffrn_reflns_point_group_measured_fraction_full 0.997
_diffrn_reflns_point_group_measured_fraction_max 0.986
_diffrn_reflns_theta_full 25.242
_diffrn_reflns_theta_max 26.993
_diffrn_reflns_theta_min 3.721
_diffrn_source 'Enhance (Mo) X-ray Source'
_exptl_absorpt_coefficient_mu 3.046
_exptl_absorpt_correction_T_max 1.00000
_exptl_absorpt_correction_T_min 0.74310
_exptl_absorpt_correction_type multi-scan
_exptl_absorpt_process_details
;
CrysAlisPro, Agilent Technologies,
Version 1.171.34.49 (release 20-01-2011 CrysAlis171 .NET)
(compiled Jan 20 2011,15:58:25)
Empirical absorption correction using spherical harmonics,
 implemented in SCALE3 ABSPACK scaling algorithm.
;
_exptl_crystal_colour blue
_exptl_crystal_density_diffrn 1.605
_exptl_crystal_description block
_exptl_crystal_F_000 708
_exptl_crystal_size_max 0.24
_exptl_crystal_size_mid 0.18
_exptl_crystal_size_min 0.16
_refine_diff_density_max 0.715
_refine_diff_density_min -0.850
_refine_diff_density_rms 0.108
_refine_ls_extinction_method none
_refine_ls_goodness_of_fit_ref 1.000
_refine_ls_hydrogen_treatment constr
_refine_ls_matrix_type full
_refine_ls_number_parameters 344
_refine_ls_number_reflns 6223
_refine_ls_number_restraints 9
_refine_ls_restrained_S_all 1.004
_refine_ls_R_factor_all 0.0376
_refine_ls_R_factor_gt 0.0304
_refine_ls_shift/su_max 0.002
_refine_ls_shift/su_mean 0.000
_refine_ls_structure_factor_coef Fsqd
_refine_ls_weighting_details 'w=1/[\s^2^(Fo^2^)+(0.0333P)^2^+1.0819P] where P=(Fo^2^+2Fc^2^)/3'
_refine_ls_weighting_scheme calc
_refine_ls_wR_factor_gt 0.0701
_refine_ls_wR_factor_ref 0.0746
_reflns_Friedel_coverage 0.000
_reflns_number_gt 5471
_reflns_number_total 6223
_reflns_threshold_expression 'I > 2\s(I)'
_cod_data_source_file c6dt04713k2.cif
_cod_data_source_block 1
_cod_depositor_comments 'Adding full bibliography for 7042243--7042247.cif.'
_cod_database_code 7042245
_shelx_space_group_comment
;
The symmetry employed for this shelxl refinement is uniquely defined
by the following loop, which should always be used as a source of
symmetry information in preference to the above space-group names.
They are only intended as comments.
;
_shelxl_version_number 2014-3

loop_
_space_group_symop_operation_xyz
'x, y, z'
'-x, -y, -z'

loop_
_atom_site_label
_atom_site_type_symbol
_atom_site_fract_x
_atom_site_fract_y
_atom_site_fract_z
_atom_site_U_iso_or_equiv
_atom_site_adp_type
_atom_site_occupancy
_atom_site_site_symmetry_order
_atom_site_calc_flag
_atom_site_refinement_flags_posn
_atom_site_refinement_flags_adp
_atom_site_refinement_flags_occupancy
_atom_site_disorder_assembly
_atom_site_disorder_group
Tb1 Tb 0.36437(2) 0.58624(2) 0.44037(2) 0.02481(6) Uani 1 1 d . . . . .
Co2 Co 0.53784(4) 0.37867(4) 0.29520(4) 0.02208(11) Uani 1 1 d . . . . .
O22 O 0.3939(2) 0.3163(2) 0.2010(2) 0.0315(6) Uani 1 1 d . . . . .
O12 O 0.2542(2) 0.4325(2) 0.2976(2) 0.0364(6) Uani 1 1 d . . . . .
C12 C 0.2855(3) 0.3466(4) 0.2205(3) 0.0328(8) Uani 1 1 d . . . . .
C22 C 0.1850(4) 0.2668(5) 0.1396(4) 0.0520(12) Uani 1 1 d D . . . .
C32 C 0.066(3) 0.264(5) 0.195(5) 0.133(14) Uani 0.475(6) 1 d D . P A 1
H32A H 0.0779 0.2413 0.2655 0.199 Uiso 0.475(6) 1 calc R U P A 1
H32B H 0.0356 0.3435 0.2100 0.199 Uiso 0.475(6) 1 calc R U P A 1
H32C H 0.0089 0.2037 0.1468 0.199 Uiso 0.475(6) 1 calc R U P A 1
C42 C 0.2208(12) 0.1270(11) 0.1084(12) 0.083(3) Uani 0.475(6) 1 d D . P A 1
H42A H 0.2977 0.1224 0.0715 0.125 Uiso 0.475(6) 1 calc R U P A 1
H42B H 0.2279 0.0993 0.1763 0.125 Uiso 0.475(6) 1 calc R U P A 1
H42C H 0.1583 0.0753 0.0585 0.125 Uiso 0.475(6) 1 calc R U P A 1
C52 C 0.1961(14) 0.2991(15) 0.0275(10) 0.092(3) Uani 0.475(6) 1 d D . P A 1
H52A H 0.2797 0.2963 0.0052 0.138 Uiso 0.475(6) 1 calc R U P A 1
H52B H 0.1444 0.2409 -0.0287 0.138 Uiso 0.475(6) 1 calc R U P A 1
H52C H 0.1711 0.3807 0.0345 0.138 Uiso 0.475(6) 1 calc R U P A 1
C32' C 0.098(2) 0.210(5) 0.208(4) 0.133(14) Uani 0.525(6) 1 d D . P A 2
H32D H 0.0810 0.2713 0.2753 0.199 Uiso 0.525(6) 1 calc R U P A 2
H32E H 0.0235 0.1797 0.1644 0.199 Uiso 0.525(6) 1 calc R U P A 2
H32F H 0.1342 0.1433 0.2286 0.199 Uiso 0.525(6) 1 calc R U P A 2
C42' C 0.2356(10) 0.2027(12) 0.0276(10) 0.083(3) Uani 0.525(6) 1 d D . P A 2
H42D H 0.2897 0.2604 0.0014 0.125 Uiso 0.525(6) 1 calc R U P A 2
H42E H 0.2799 0.1353 0.0372 0.125 Uiso 0.525(6) 1 calc R U P A 2
H42F H 0.1692 0.1717 -0.0270 0.125 Uiso 0.525(6) 1 calc R U P A 2
C52' C 0.1038(12) 0.3618(11) 0.1014(11) 0.092(3) Uani 0.525(6) 1 d D . P A 2
H52D H 0.1512 0.4049 0.0556 0.138 Uiso 0.525(6) 1 calc R U P A 2
H52E H 0.0327 0.3178 0.0583 0.138 Uiso 0.525(6) 1 calc R U P A 2
H52F H 0.0785 0.4201 0.1672 0.138 Uiso 0.525(6) 1 calc R U P A 2
O13 O 0.2742(2) 0.7008(3) 0.3162(2) 0.0366(6) Uani 1 1 d . . . . .
O23 O 0.1607(2) 0.6529(3) 0.4479(2) 0.0395(7) Uani 1 1 d . . . . .
O11 O 0.5693(2) 0.2100(2) 0.2754(2) 0.0308(6) Uani 1 1 d . . . . .
O21 O 0.3875(3) 0.7963(2) 0.5465(2) 0.0359(6) Uani 1 1 d . . . . .
C11 C 0.6020(3) 0.1565(3) 0.3503(3) 0.0312(8) Uani 1 1 d . . . . .
C21 C 0.6295(5) 0.0227(4) 0.3022(4) 0.0475(11) Uani 1 1 d D . . . .
C13 C 0.1753(3) 0.7054(4) 0.3688(3) 0.0332(8) Uani 1 1 d . . . . .
C23 C 0.0731(4) 0.7743(4) 0.3365(4) 0.0431(10) Uani 1 1 d . . . . .
C33 C 0.1237(5) 0.8940(5) 0.3135(6) 0.0792(18) Uani 1 1 d . . . . .
H33A H 0.1643 0.9459 0.3810 0.119 Uiso 1 1 calc R U . . .
H33B H 0.1812 0.8773 0.2542 0.119 Uiso 1 1 calc R U . . .
H33C H 0.0578 0.9352 0.2907 0.119 Uiso 1 1 calc R U . . .
C43 C 0.0103(5) 0.6944(6) 0.2315(5) 0.0787(18) Uani 1 1 d . . . . .
H43A H -0.0221 0.6180 0.2458 0.118 Uiso 1 1 calc R U . . .
H43B H -0.0555 0.7358 0.2088 0.118 Uiso 1 1 calc R U . . .
H43C H 0.0679 0.6779 0.1723 0.118 Uiso 1 1 calc R U . . .
C53 C -0.0194(5) 0.8002(7) 0.4319(5) 0.086(2) Uani 1 1 d . . . . .
H53A H 0.0211 0.8517 0.4996 0.130 Uiso 1 1 calc R U . . .
H53B H -0.0854 0.8414 0.4095 0.130 Uiso 1 1 calc R U . . .
H53C H -0.0513 0.7236 0.4461 0.130 Uiso 1 1 calc R U . . .
N14 N 0.6388(3) 0.3879(3) 0.1629(2) 0.0299(7) Uani 1 1 d . . . . .
O14 O 0.5072(2) 0.5442(2) 0.30603(19) 0.0275(5) Uani 1 1 d D . . . .
O24 O 0.3167(2) 0.5678(2) 0.6159(2) 0.0282(5) Uani 1 1 d . . . . .
C54 C 0.6098(5) 0.2822(5) 0.0623(4) 0.0543(12) Uani 1 1 d . . . . .
H54A H 0.5275 0.2880 0.0345 0.065 Uiso 1 1 calc R U . . .
H54B H 0.6084 0.2068 0.0874 0.065 Uiso 1 1 calc R U . . .
C64 C 0.6937(5) 0.2694(5) -0.0360(4) 0.0562(13) Uani 1 1 d D . . . .
H64A H 0.7735 0.2514 -0.0118 0.067 Uiso 0.67(2) 1 calc R U P B 1
H64B H 0.6615 0.1992 -0.0961 0.067 Uiso 0.67(2) 1 calc R U P B 1
H64C H 0.7777 0.2978 -0.0101 0.067 Uiso 0.33(2) 1 calc R U P B 2
H64D H 0.6908 0.1844 -0.0804 0.067 Uiso 0.33(2) 1 calc R U P B 2
O34 O 0.7092(16) 0.3721(9) -0.0800(9) 0.087(4) Uani 0.67(2) 1 d D . P B 1
H34 H 0.6907 0.3518 -0.1479 0.131 Uiso 0.67(2) 1 calc R U P B 1
O34' O 0.647(2) 0.343(2) -0.0973(17) 0.087(4) Uani 0.33(2) 1 d D . P B 2
H34' H 0.6894 0.3427 -0.1524 0.131 Uiso 0.33(2) 1 calc R U P B 2
C14 C 0.6115(6) 0.5047(5) 0.1360(4) 0.0688(17) Uani 1 1 d D . . . .
H14A H 0.6822 0.5367 0.1022 0.083 Uiso 0.665(13) 1 calc R U P C 1
H14B H 0.5434 0.4882 0.0810 0.083 Uiso 0.665(13) 1 calc R U P C 1
H14C H 0.6863 0.5594 0.1478 0.083 Uiso 0.335(13) 1 calc R U P C 2
H14D H 0.5876 0.4866 0.0563 0.083 Uiso 0.335(13) 1 calc R U P C 2
C24 C 0.5810(10) 0.5969(6) 0.2357(7) 0.047(2) Uani 0.665(13) 1 d D . P C 1
H24A H 0.6559 0.6364 0.2771 0.056 Uiso 0.665(13) 1 calc R U P C 1
H24B H 0.5384 0.6597 0.2127 0.056 Uiso 0.665(13) 1 calc R U P C 1
C24' C 0.5182(17) 0.5685(16) 0.1996(13) 0.047(2) Uani 0.335(13) 1 d D . P C 2
H24C H 0.5364 0.6565 0.2094 0.056 Uiso 0.335(13) 1 calc R U P C 2
H24D H 0.4405 0.5445 0.1574 0.056 Uiso 0.335(13) 1 calc R U P C 2
C34 C 0.7666(4) 0.3883(6) 0.2032(4) 0.0628(15) Uani 1 1 d . . . . .
H34A H 0.7909 0.3046 0.1805 0.075 Uiso 1 1 calc R U . . .
H34B H 0.8191 0.4384 0.1659 0.075 Uiso 1 1 calc R U . . .
C44 C 0.2127(4) 0.5665(7) 0.6776(4) 0.0747(19) Uani 1 1 d . . . . .
H44A H 0.1754 0.4824 0.6616 0.090 Uiso 1 1 calc R U . . .
H44B H 0.1547 0.6160 0.6523 0.090 Uiso 1 1 calc R U . . .
O15 O 0.4525(2) 0.3908(2) 0.43483(19) 0.0235(5) Uani 1 1 d . . . . .
C31 C 0.5524(11) -0.0401(7) 0.2011(9) 0.122(5) Uani 0.796(8) 1 d D . P D 1
H31A H 0.5548 0.0102 0.1480 0.183 Uiso 0.796(8) 1 calc R U P D 1
H31B H 0.5828 -0.1182 0.1667 0.183 Uiso 0.796(8) 1 calc R U P D 1
H31C H 0.4695 -0.0531 0.2227 0.183 Uiso 0.796(8) 1 calc R U P D 1
C41 C 0.6362(10) -0.0443(7) 0.3951(7) 0.091(3) Uani 0.796(8) 1 d D . P D 1
H41A H 0.6886 0.0046 0.4565 0.136 Uiso 0.796(8) 1 calc R U P D 1
H41B H 0.5555 -0.0574 0.4218 0.136 Uiso 0.796(8) 1 calc R U P D 1
H41C H 0.6688 -0.1225 0.3659 0.136 Uiso 0.796(8) 1 calc R U P D 1
C51 C 0.7622(8) 0.0293(7) 0.2583(8) 0.095(3) Uani 0.796(8) 1 d D . P D 1
H51A H 0.8183 0.0696 0.3202 0.143 Uiso 0.796(8) 1 calc R U P D 1
H51B H 0.7847 -0.0527 0.2259 0.143 Uiso 0.796(8) 1 calc R U P D 1
H51C H 0.7653 0.0753 0.2017 0.143 Uiso 0.796(8) 1 calc R U P D 1
C31' C 0.657(4) -0.011(3) 0.1834(18) 0.122(5) Uani 0.204(8) 1 d D . P D 2
H31D H 0.6028 0.0256 0.1417 0.183 Uiso 0.204(8) 1 calc R U P D 2
H31E H 0.7405 0.0174 0.1743 0.183 Uiso 0.204(8) 1 calc R U P D 2
H31F H 0.6468 -0.0995 0.1555 0.183 Uiso 0.204(8) 1 calc R U P D 2
C41' C 0.500(2) -0.042(2) 0.318(3) 0.091(3) Uani 0.204(8) 1 d D . P D 2
H41D H 0.4808 -0.0199 0.3965 0.136 Uiso 0.204(8) 1 calc R U P D 2
H41E H 0.4388 -0.0152 0.2744 0.136 Uiso 0.204(8) 1 calc R U P D 2
H41F H 0.5017 -0.1299 0.2924 0.136 Uiso 0.204(8) 1 calc R U P D 2
C51' C 0.702(3) -0.023(4) 0.389(3) 0.095(3) Uani 0.204(8) 1 d D . P D 2
H51D H 0.6707 0.0086 0.4625 0.143 Uiso 0.204(8) 1 calc R U P D 2
H51E H 0.6929 -0.1115 0.3696 0.143 Uiso 0.204(8) 1 calc R U P D 2
H51F H 0.7866 0.0054 0.3884 0.143 Uiso 0.204(8) 1 calc R U P D 2
C15 C 0.3637(3) 0.2938(3) 0.4475(3) 0.0335(8) Uani 1 1 d . . . . .
H15A H 0.3311 0.3157 0.5218 0.050 Uiso 1 1 calc R U . . .
H15B H 0.2984 0.2829 0.3916 0.050 Uiso 1 1 calc R U . . .
H15C H 0.4025 0.2183 0.4377 0.050 Uiso 1 1 calc R U . . .

loop_
_atom_site_aniso_label
_atom_site_aniso_U_11
_atom_site_aniso_U_22
_atom_site_aniso_U_33
_atom_site_aniso_U_23
_atom_site_aniso_U_13
_atom_site_aniso_U_12
Tb1 0.02967(10) 0.02731(10) 0.01879(9) 0.00579(6) 0.00256(6) 0.01060(7)
Co2 0.0258(2) 0.0238(2) 0.0172(2) 0.00487(17) 0.00336(17) 0.00546(18)
O22 0.0284(13) 0.0374(15) 0.0263(13) 0.0034(11) 0.0001(10) 0.0033(11)
O12 0.0305(14) 0.0411(16) 0.0328(15) -0.0008(12) -0.0006(11) 0.0074(12)
C12 0.034(2) 0.038(2) 0.0266(19) 0.0065(16) 0.0007(15) 0.0042(16)
C22 0.037(2) 0.062(3) 0.044(3) -0.008(2) -0.0072(19) -0.004(2)
C32 0.077(14) 0.16(4) 0.131(13) -0.002(18) -0.019(15) -0.059(15)
C42 0.062(5) 0.074(7) 0.088(7) -0.026(4) -0.018(5) 0.001(5)
C52 0.094(7) 0.095(8) 0.076(7) 0.009(5) -0.052(5) -0.001(6)
C32' 0.077(14) 0.16(4) 0.131(13) -0.002(18) -0.019(15) -0.059(15)
C42' 0.062(5) 0.074(7) 0.088(7) -0.026(4) -0.018(5) 0.001(5)
C52' 0.094(7) 0.095(8) 0.076(7) 0.009(5) -0.052(5) -0.001(6)
O13 0.0387(15) 0.0499(17) 0.0270(14) 0.0162(12) 0.0074(11) 0.0174(13)
O23 0.0371(15) 0.0515(18) 0.0371(16) 0.0200(13) 0.0093(12) 0.0182(13)
O11 0.0384(14) 0.0260(13) 0.0270(13) 0.0033(10) 0.0044(11) 0.0066(11)
O21 0.0544(17) 0.0273(14) 0.0271(14) 0.0062(11) 0.0010(12) 0.0127(12)
C11 0.036(2) 0.0247(19) 0.033(2) 0.0064(15) 0.0045(16) 0.0033(15)
C21 0.074(3) 0.024(2) 0.043(2) 0.0021(17) 0.001(2) 0.018(2)
C13 0.034(2) 0.040(2) 0.0289(19) 0.0100(16) 0.0018(16) 0.0131(17)
C23 0.036(2) 0.056(3) 0.044(2) 0.024(2) -0.0078(18) 0.012(2)
C33 0.074(4) 0.069(4) 0.113(5) 0.049(4) 0.007(4) 0.036(3)
C43 0.055(3) 0.117(5) 0.068(4) 0.030(4) -0.015(3) 0.013(3)
C53 0.065(4) 0.142(6) 0.073(4) 0.044(4) 0.025(3) 0.073(4)
N14 0.0332(16) 0.0368(18) 0.0210(15) 0.0080(13) 0.0073(12) 0.0081(13)
O14 0.0352(14) 0.0273(13) 0.0230(12) 0.0096(10) 0.0059(10) 0.0098(11)
O24 0.0257(12) 0.0347(14) 0.0239(13) 0.0059(10) 0.0014(10) 0.0048(10)
C54 0.065(3) 0.060(3) 0.029(2) -0.003(2) 0.014(2) -0.007(2)
C64 0.061(3) 0.072(4) 0.028(2) -0.002(2) 0.011(2) 0.007(3)
O34 0.132(10) 0.087(5) 0.039(4) 0.011(4) 0.043(6) -0.004(6)
O34' 0.132(10) 0.087(5) 0.039(4) 0.011(4) 0.043(6) -0.004(6)
C14 0.116(5) 0.060(3) 0.052(3) 0.041(3) 0.050(3) 0.045(3)
C24 0.058(6) 0.034(4) 0.055(5) 0.021(3) 0.027(4) 0.006(4)
C24' 0.058(6) 0.034(4) 0.055(5) 0.021(3) 0.027(4) 0.006(4)
C34 0.028(2) 0.124(5) 0.035(2) 0.017(3) 0.0079(19) 0.009(3)
C44 0.030(2) 0.161(6) 0.032(3) 0.027(3) 0.005(2) -0.008(3)
O15 0.0272(12) 0.0234(12) 0.0203(12) 0.0059(9) 0.0054(9) 0.0032(10)
C31 0.160(11) 0.039(4) 0.134(8) -0.037(5) -0.073(8) 0.019(6)
C41 0.161(9) 0.045(4) 0.078(5) 0.023(4) 0.031(6) 0.048(6)
C51 0.093(6) 0.068(5) 0.126(8) 0.013(5) 0.038(5) 0.048(5)
C31' 0.160(11) 0.039(4) 0.134(8) -0.037(5) -0.073(8) 0.019(6)
C41' 0.161(9) 0.045(4) 0.078(5) 0.023(4) 0.031(6) 0.048(6)
C51' 0.093(6) 0.068(5) 0.126(8) 0.013(5) 0.038(5) 0.048(5)
C15 0.035(2) 0.030(2) 0.036(2) 0.0105(16) 0.0079(17) 0.0009(16)

loop_
_atom_type_symbol
_atom_type_description
_atom_type_scat_dispersion_real
_atom_type_scat_dispersion_imag
_atom_type_scat_source
C C 0.0033 0.0016 'International Tables Vol C Tables 4.2.6.8 and 6.1.1.4'
H H 0.0000 0.0000 'International Tables Vol C Tables 4.2.6.8 and 6.1.1.4'
N N 0.0061 0.0033 'International Tables Vol C Tables 4.2.6.8 and 6.1.1.4'
O O 0.0106 0.0060 'International Tables Vol C Tables 4.2.6.8 and 6.1.1.4'
Co Co 0.3494 0.9721 'International Tables Vol C Tables 4.2.6.8 and 6.1.1.4'
Tb Tb -0.1723 4.1537 'International Tables Vol C Tables 4.2.6.8 and 6.1.1.4'

loop_
_geom_angle_atom_site_label_1
_geom_angle_atom_site_label_2
_geom_angle_atom_site_label_3
_geom_angle
_geom_angle_site_symmetry_1
_geom_angle_site_symmetry_3
O24 Tb1 O14 143.12(8) . .
O24 Tb1 O12 111.66(9) . .
O14 Tb1 O12 78.68(9) . .
O24 Tb1 O21 78.70(9) . .
O14 Tb1 O21 111.97(9) . .
O12 Tb1 O21 147.78(9) . .
O24 Tb1 O23 80.71(9) . .
O14 Tb1 O23 135.67(9) . .
O12 Tb1 O23 76.64(9) . .
O21 Tb1 O23 75.15(10) . .
O24 Tb1 O15 80.95(8) . .
O14 Tb1 O15 68.14(8) . .
O12 Tb1 O15 72.88(8) . .
O21 Tb1 O15 139.24(8) . .
O23 Tb1 O15 135.19(9) . .
O24 Tb1 O15 67.93(8) . 2_666
O14 Tb1 O15 81.17(8) . 2_666
O12 Tb1 O15 138.86(8) . 2_666
O21 Tb1 O15 73.29(8) . 2_666
O23 Tb1 O15 138.93(8) . 2_666
O15 Tb1 O15 66.39(9) . 2_666
O24 Tb1 O13 131.67(8) . .
O14 Tb1 O13 84.83(8) . .
O12 Tb1 O13 75.55(10) . .
O21 Tb1 O13 75.33(9) . .
O23 Tb1 O13 53.61(9) . .
O15 Tb1 O13 141.63(8) . .
O15 Tb1 O13 137.54(9) 2_666 .
O24 Tb1 C13 106.04(10) . .
O14 Tb1 C13 110.85(10) . .
O12 Tb1 C13 75.16(10) . .
O21 Tb1 C13 72.64(11) . .
O23 Tb1 C13 26.70(10) . .
O15 Tb1 C13 147.54(10) . .
O15 Tb1 C13 145.91(10) 2_666 .
O13 Tb1 C13 26.93(10) . .
O24 Tb1 Co2 116.04(6) . .
O14 Tb1 Co2 33.54(6) . .
O12 Tb1 Co2 66.62(6) . .
O21 Tb1 Co2 138.00(7) . .
O23 Tb1 Co2 143.03(7) . .
O15 Tb1 Co2 35.62(5) . .
O15 Tb1 Co2 76.82(5) 2_666 .
O13 Tb1 Co2 110.56(6) . .
C13 Tb1 Co2 130.78(8) . .
O24 Tb1 Co2 33.37(6) . 2_666
O14 Tb1 Co2 116.30(6) . 2_666
O12 Tb1 Co2 137.58(7) . 2_666
O21 Tb1 Co2 66.76(6) . 2_666
O23 Tb1 Co2 106.75(7) . 2_666
O15 Tb1 Co2 76.87(5) . 2_666
O15 Tb1 Co2 35.63(5) 2_666 2_666
O13 Tb1 Co2 141.21(6) . 2_666
C13 Tb1 Co2 126.09(8) . 2_666
Co2 Tb1 Co2 103.120(15) . 2_666
O24 Co2 O14 90.23(11) 2_666 .
O24 Co2 O11 91.28(11) 2_666 .
O14 Co2 O11 176.81(10) . .
O24 Co2 O22 176.92(10) 2_666 .
O14 Co2 O22 92.48(11) . .
O11 Co2 O22 85.94(11) . .
O24 Co2 O15 87.65(10) 2_666 .
O14 Co2 O15 87.77(10) . .
O11 Co2 O15 95.10(10) . .
O22 Co2 O15 93.91(10) . .
O24 Co2 N14 86.31(12) 2_666 .
O14 Co2 N14 87.10(11) . .
O11 Co2 N14 90.20(11) . .
O22 Co2 N14 92.36(12) . .
O15 Co2 N14 172.06(12) . .
O24 Co2 Tb1 97.54(7) 2_666 .
O14 Co2 Tb1 41.73(7) . .
O11 Co2 Tb1 140.69(8) . .
O22 Co2 Tb1 85.47(7) . .
O15 Co2 Tb1 47.48(7) . .
N14 Co2 Tb1 128.42(9) . .
O24 Co2 Tb1 41.58(7) 2_666 2_666
O14 Co2 Tb1 97.84(7) . 2_666
O11 Co2 Tb1 85.14(8) . 2_666
O22 Co2 Tb1 139.22(8) . 2_666
O15 Co2 Tb1 47.59(7) . 2_666
N14 Co2 Tb1 127.34(9) . 2_666
Tb1 Co2 Tb1 76.881(15) . 2_666
C12 O22 Co2 126.9(2) . .
C12 O12 Tb1 133.3(2) . .
O12 C12 O22 126.6(4) . .
O12 C12 C22 118.1(3) . .
O22 C12 C22 115.3(3) . .
C32 C22 C52 121.7(19) . .
C32' C22 C42' 126(2) . .
C32 C22 C12 111(3) . .
C32' C22 C12 108(2) . .
C52 C22 C12 107.5(6) . .
C42' C22 C12 111.8(5) . .
C32' C22 C52' 101.8(14) . .
C42' C22 C52' 100.8(8) . .
C12 C22 C52' 105.4(5) . .
C32 C22 C42 105(2) . .
C52 C22 C42 101.8(9) . .
C12 C22 C42 108.2(5) . .
C13 O13 Tb1 91.3(2) . .
C13 O23 Tb1 94.2(2) . .
C11 O11 Co2 128.2(2) . .
C11 O21 Tb1 131.5(2) 2_666 .
O21 C11 O11 126.0(3) 2_666 .
O21 C11 C21 120.3(3) 2_666 .
O11 C11 C21 113.7(3) . .
C31 C21 C41 116.5(7) . .
C31' C21 C51' 121(2) . .
C31' C21 C11 116.0(14) . .
C31 C21 C11 113.0(4) . .
C41 C21 C11 110.9(4) . .
C51' C21 C11 110.6(16) . .
C31 C21 C51 104.7(7) . .
C41 C21 C51 105.3(6) . .
C11 C21 C51 105.5(4) . .
C31' C21 C41' 109(2) . .
C51' C21 C41' 98(2) . .
C11 C21 C41' 98.4(10) . .
O23 C13 O13 120.8(3) . .
O23 C13 C23 119.3(3) . .
O13 C13 C23 119.9(3) . .
O23 C13 Tb1 59.09(18) . .
O13 C13 Tb1 61.76(18) . .
C23 C13 Tb1 176.9(3) . .
C43 C23 C33 109.2(5) . .
C43 C23 C13 107.5(4) . .
C33 C23 C13 110.7(4) . .
C43 C23 C53 109.4(4) . .
C33 C23 C53 109.9(5) . .
C13 C23 C53 110.1(3) . .
C14 N14 C34 113.5(4) . .
C14 N14 C54 110.0(4) . .
C34 N14 C54 109.8(3) . .
C14 N14 Co2 105.0(2) . .
C34 N14 Co2 104.9(2) . .
C54 N14 Co2 113.4(3) . .
C24 O14 Co2 112.1(3) . .
C24' O14 Co2 109.4(6) . .
C24 O14 Tb1 143.1(3) . .
C24' O14 Tb1 132.7(6) . .
Co2 O14 Tb1 104.73(10) . .
C44 O24 Co2 114.1(3) . 2_666
C44 O24 Tb1 137.0(3) . .
Co2 O24 Tb1 105.05(11) 2_666 .
N14 C54 C64 117.7(4) . .
O34 C64 C54 115.2(6) . .
O34' C64 C54 103.2(10) . .
C24' C14 N14 115.7(6) . .
C24 C14 N14 112.1(4) . .
O14 C24 C14 111.2(5) . .
O14 C24' C14 112.6(10) . .
C44 C34 N14 114.8(4) 2_666 .
O24 C44 C34 114.4(4) . 2_666
C15 O15 Co2 121.2(2) . .
C15 O15 Tb1 113.71(19) . .
Co2 O15 Tb1 96.91(9) . .
C15 O15 Tb1 112.9(2) . 2_666
Co2 O15 Tb1 96.79(9) . 2_666
Tb1 O15 Tb1 113.61(9) . 2_666

loop_
_geom_bond_atom_site_label_1
_geom_bond_atom_site_label_2
_geom_bond_distance
_geom_bond_site_symmetry_2
Tb1 O24 2.270(2) .
Tb1 O14 2.273(2) .
Tb1 O12 2.359(3) .
Tb1 O21 2.381(3) .
Tb1 O23 2.402(2) .
Tb1 O15 2.452(2) .
Tb1 O15 2.455(2) 2_666
Tb1 O13 2.461(2) .
Tb1 C13 2.792(4) .
Tb1 Co2 3.3023(6) .
Tb1 Co2 3.3023(6) 2_666
Co2 O24 1.881(2) 2_666
Co2 O14 1.887(2) .
Co2 O11 1.908(2) .
Co2 O22 1.913(3) .
Co2 O15 1.937(2) .
Co2 N14 1.991(3) .
Co2 Tb1 3.3024(6) 2_666
O22 C12 1.269(4) .
O12 C12 1.241(4) .
C12 C22 1.535(6) .
C22 C32 1.477(17) .
C22 C32' 1.483(16) .
C22 C52 1.505(12) .
C22 C42' 1.513(10) .
C22 C52' 1.591(11) .
C22 C42 1.602(12) .
O13 C13 1.265(4) .
O23 C13 1.258(4) .
O11 C11 1.275(4) .
O21 C11 1.237(4) 2_666
C11 O21 1.237(4) 2_666
C11 C21 1.526(5) .
C21 C31' 1.447(19) .
C21 C31 1.472(9) .
C21 C41 1.514(8) .
C21 C51' 1.52(2) .
C21 C51 1.559(9) .
C21 C41' 1.578(19) .
C13 C23 1.510(5) .
C23 C43 1.489(7) .
C23 C33 1.507(7) .
C23 C53 1.543(6) .
N14 C14 1.480(5) .
N14 C34 1.475(5) .
N14 C54 1.488(5) .
O14 C24 1.394(6) .
O14 C24' 1.399(12) .
O24 C44 1.376(5) .
O24 Co2 1.881(2) 2_666
C54 C64 1.509(6) .
C64 O34 1.389(9) .
C64 O34' 1.367(15) .
C14 C24' 1.421(12) .
C14 C24 1.449(8) .
C34 C44 1.424(6) 2_666
C44 C34 1.424(6) 2_666
O15 C15 1.441(4) .
O15 Tb1 2.455(2) 2_666
